data_4338426
loop_
_publ_author_name
'Miyake, Ryosuke'
'Shionoya, Mitsuhiko'

_publ_section_title
;
 Concerted ligand exchange and the roles of counter anions in the
 reversible structural switching of crystalline Peptide
 metallo-macrocycles.
;
_journal_issue 11
_journal_name_full 'Inorganic chemistry'
_journal_page_first 5717
_journal_page_last 5723
_journal_paper_doi 10.1021/ic500478p
_journal_volume 53
_journal_year 2014
_chemical_formula_sum 'C48 H126.1 B8 F32 N28 Ni4 O21.05'
_chemical_formula_weight 2361.99
_chemical_name_systematic
; 
 ? 
;
_space_group_IT_number 82
_symmetry_cell_setting tetragonal
_symmetry_space_group_name_Hall 'I -4'
_symmetry_space_group_name_H-M 'I -4'
_atom_sites_solution_hydrogens geom
_atom_sites_solution_primary direct
_atom_sites_solution_secondary difmap
_audit_creation_method SHELXL-97
_cell_angle_alpha 90.00
_cell_angle_beta 90.00
_cell_angle_gamma 90.00
_cell_formula_units_Z 2
_cell_length_a 15.8201(6)
_cell_length_b 15.8201(6)
_cell_length_c 19.8093(14)
_cell_measurement_reflns_used 7956
_cell_measurement_temperature 293
_cell_measurement_theta_max 28.28
_cell_measurement_theta_min 2.57
_cell_volume 4957.8(4)
_computing_cell_refinement 'APEX2 (Bruker AXS, 2006)'
_computing_data_collection 'APEX2 (Bruker AXS, 2006)'
_computing_data_reduction 'SAINT (Bruker AXS, 2004)'
_computing_molecular_graphics 'XSHEL (Bruker AXS,2002)'
_computing_publication_material 'XCIF (Bruker AXS, 2001)'
_computing_structure_refinement 'SHELXL-97 (Sheldrick, 1997)'
_computing_structure_solution 'SHELXS-97 (Sheldrick, 1997)'
_diffrn_ambient_temperature 293
_diffrn_detector_area_resol_mean 8.333
_diffrn_measured_fraction_theta_full 0.999
_diffrn_measured_fraction_theta_max 0.999
_diffrn_measurement_device_type 'Bruker APEXII CCD area detector'
_diffrn_measurement_method 'phi and omega scans'
_diffrn_radiation_monochromator 'Bruker Helios multilayer confocal mirror'
_diffrn_radiation_source 'Bruker TXS fine-focus rotating anode'
_diffrn_radiation_type MoK\a
_diffrn_radiation_wavelength 0.71073
_diffrn_reflns_av_R_equivalents 0.0317
_diffrn_reflns_av_sigmaI/netI 0.0476
_diffrn_reflns_limit_h_max 21
_diffrn_reflns_limit_h_min -21
_diffrn_reflns_limit_k_max 21
_diffrn_reflns_limit_k_min -18
_diffrn_reflns_limit_l_max 25
_diffrn_reflns_limit_l_min -26
_diffrn_reflns_number 17251
_diffrn_reflns_theta_full 28.86
_diffrn_reflns_theta_max 28.86
_diffrn_reflns_theta_min 1.65
_exptl_absorpt_coefficient_mu 0.881
_exptl_absorpt_correction_T_max 0.8792
_exptl_absorpt_correction_T_min 0.7842
_exptl_absorpt_correction_type empirical
_exptl_absorpt_process_details
;
SADABS Sheldrick 1996
;
_exptl_crystal_colour purple
_exptl_crystal_density_diffrn 1.582
_exptl_crystal_density_method 'not measured'
_exptl_crystal_description prismatic
_exptl_crystal_F_000 2437
_exptl_crystal_size_max 0.29
_exptl_crystal_size_mid 0.20
_exptl_crystal_size_min 0.15
_refine_diff_density_max 0.538
_refine_diff_density_min -0.263
_refine_diff_density_rms 0.075
_refine_ls_abs_structure_details 'Flack H D (1983), Acta Cryst. A39, 876-881'
_refine_ls_abs_structure_Flack 0.018(16)
_refine_ls_extinction_method none
_refine_ls_goodness_of_fit_ref 0.994
_refine_ls_hydrogen_treatment constr
_refine_ls_matrix_type full
_refine_ls_number_parameters 403
_refine_ls_number_reflns 6476
_refine_ls_number_restraints 269
_refine_ls_restrained_S_all 1.017
_refine_ls_R_factor_all 0.0691
_refine_ls_R_factor_gt 0.0499
_refine_ls_shift/su_max 0.001
_refine_ls_shift/su_mean 0.000
_refine_ls_structure_factor_coef Fsqd
_refine_ls_weighting_details 'calc w=1/[\s^2^(Fo^2^)+(0.0902P)^2^+0.0000P] where P=(Fo^2^+2Fc^2^)/3'
_refine_ls_weighting_scheme calc
_refine_ls_wR_factor_gt 0.1283
_refine_ls_wR_factor_ref 0.1387
_reflns_number_gt 4933
_reflns_number_total 6476
_reflns_threshold_expression >2sigma(I)
_cod_data_source_file ic500478p_si_002.cif
_cod_data_source_block i-4_293K_again
_cod_depositor_comments
;
The following automatic conversions were performed:

'_symmetry_cell_setting' value 'Tetragonal' changed to 'tetragonal'
according to
/usr/data/users/saulius/crontab/automatic-downloads/rss-feeds/ACS/lib/dictionaries/cif_core.dic
dictionary named 'cif_core.dic' version 2.4.2 from 2011-04-26.

Automatic conversion script
Id: cif_fix_values 2281 2013-09-26 08:29:07Z andrius 

 Adding full bibliography for 4338420--4338426.cif.
;
_cod_original_sg_symbol_H-M 'I-4   '
_cod_original_formula_sum 'C48 H126.10 B8 F32 N28 Ni4 O21.05'
_cod_database_code 4338426

loop_
_symmetry_equiv_pos_as_xyz
'x, y, z'
'-x, -y, z'
'y, -x, -z'
'-y, x, -z'
'x+1/2, y+1/2, z+1/2'
'-x+1/2, -y+1/2, z+1/2'
'y+1/2, -x+1/2, -z+1/2'
'-y+1/2, x+1/2, -z+1/2'

loop_
_atom_site_label
_atom_site_type_symbol
_atom_site_fract_x
_atom_site_fract_y
_atom_site_fract_z
_atom_site_U_iso_or_equiv
_atom_site_adp_type
_atom_site_occupancy
_atom_site_symmetry_multiplicity
_atom_site_calc_flag
_atom_site_refinement_flags
_atom_site_disorder_assembly
_atom_site_disorder_group
C1 C 0.7228(8) 1.0810(5) 0.8051(7) 0.200(7) Uani 1 1 d . . .
H1A H 0.7492 1.1356 0.8037 0.300 Uiso 1 1 calc R . .
H1B H 0.6752 1.0827 0.8350 0.300 Uiso 1 1 calc R . .
H1C H 0.7042 1.0658 0.7606 0.300 Uiso 1 1 calc R . .
C2 C 0.7860(5) 1.0159(3) 0.8302(4) 0.108(3) Uani 1 1 d . . .
C3 C 0.8128(4) 0.9029(3) 0.9116(3) 0.0868(18) Uani 1 1 d . . .
H3A H 0.8114 0.9117 0.9601 0.104 Uiso 1 1 calc R . .
H3B H 0.8705 0.9122 0.8968 0.104 Uiso 1 1 calc R . .
C4 C 0.7895(3) 0.8087(3) 0.8972(2) 0.0596(10) Uani 1 1 d . . .
C5 C 0.8500(3) 0.7529(3) 0.9365(3) 0.0714(12) Uani 1 1 d . . .
H5A H 0.9068 0.7747 0.9308 0.086 Uiso 1 1 calc R . .
H5B H 0.8360 0.7568 0.9841 0.086 Uiso 1 1 calc R . .
C6 C 0.6964(3) 0.7949(3) 0.9196(3) 0.0709(13) Uani 1 1 d . . .
H6A H 0.6858 0.8281 0.9599 0.085 Uiso 1 1 calc R . .
H6B H 0.6592 0.8156 0.8844 0.085 Uiso 1 1 calc R . .
C7 C 0.7959(2) 0.7850(2) 0.8224(2) 0.0501(8) Uani 1 1 d . . .
C8 C 0.8485(2) 0.8205(2) 0.7096(2) 0.0487(8) Uani 1 1 d . . .
H8A H 0.8282 0.8705 0.6864 0.058 Uiso 1 1 calc R . .
H8B H 0.8121 0.7738 0.6970 0.058 Uiso 1 1 calc R . .
C9 C 0.9399(2) 0.8012(2) 0.68524(18) 0.0417(7) Uani 1 1 d . . .
C10 C 0.9994(2) 0.8692(2) 0.7133(2) 0.0513(8) Uani 1 1 d . . .
H10A H 0.9721 0.9239 0.7089 0.062 Uiso 1 1 calc R . .
H10B H 1.0080 0.8588 0.7610 0.062 Uiso 1 1 calc R . .
C11 C 0.9344(2) 0.8051(2) 0.60732(19) 0.0484(8) Uani 1 1 d . . .
H11A H 0.8864 0.7717 0.5926 0.058 Uiso 1 1 calc R . .
H11B H 0.9242 0.8632 0.5939 0.058 Uiso 1 1 calc R . .
C12 C 0.9708(2) 0.7142(2) 0.70640(18) 0.0404(7) Uani 1 1 d . . .
N1 N 0.7612(4) 0.9644(3) 0.8812(3) 0.112(2) Uani 1 1 d . . .
H1 H 0.7103 0.9696 0.8960 0.134 Uiso 1 1 calc R . .
N2 N 0.8491(2) 0.6629(2) 0.9166(2) 0.0630(9) Uani 1 1 d . . .
H2A H 0.8578 0.6312 0.9537 0.076 Uiso 1 1 calc R . .
H2B H 0.8927 0.6536 0.8883 0.076 Uiso 1 1 calc R . .
N3 N 0.6755(2) 0.7049(2) 0.93383(18) 0.0557(8) Uani 1 1 d . . .
H3C H 0.6193 0.6977 0.9301 0.067 Uiso 1 1 calc R . .
H3D H 0.6901 0.6928 0.9767 0.067 Uiso 1 1 calc R . .
N4 N 0.8416(2) 0.83418(18) 0.78213(17) 0.0514(7) Uani 1 1 d . . .
H4 H 0.8684 0.8761 0.7997 0.062 Uiso 1 1 calc R . .
N5 N 1.0823(2) 0.8733(2) 0.68007(18) 0.0523(7) Uani 1 1 d . . .
H5C H 1.1214 0.8865 0.7114 0.063 Uiso 1 1 calc R . .
H5D H 1.0813 0.9156 0.6497 0.063 Uiso 1 1 calc R . .
N6 N 1.0104(2) 0.7744(2) 0.57258(17) 0.0514(7) Uani 1 1 d . . .
H6C H 1.0213 0.8096 0.5379 0.062 Uiso 1 1 calc R . .
H6D H 0.9987 0.7234 0.5549 0.062 Uiso 1 1 calc R . .
N7 N 0.92045(19) 0.66024(19) 0.73614(18) 0.0518(8) Uani 1 1 d . . .
H7A H 0.9391 0.6113 0.7478 0.062 Uiso 1 1 calc R . .
H7B H 0.8687 0.6737 0.7440 0.062 Uiso 1 1 calc R . .
Ni1 Ni 0.73652(3) 0.62082(3) 0.86897(2) 0.04299(13) Uani 1 1 d . . .
O1 O 0.8556(3) 1.0087(2) 0.8044(3) 0.0972(14) Uani 1 1 d . . .
O2 O 0.76133(16) 0.72007(15) 0.80159(14) 0.0489(6) Uani 1 1 d . . .
O3 O 1.04614(15) 0.69437(16) 0.69502(14) 0.0493(6) Uani 1 1 d . . .
B1 B 1.0000 0.0000 0.5000 0.0523(19) Uani 1 4 d S . .
B2 B 0.2875(4) 0.0514(5) 0.5956(4) 0.0821(17) Uani 1 1 d . . .
F1 F 0.9419(3) 0.0430(3) 0.5349(3) 0.135(2) Uani 1 1 d . . .
F2 F 0.3212(4) 0.0584(4) 0.6565(3) 0.152(2) Uani 1 1 d . . .
F3 F 0.2701(3) 0.1283(3) 0.5665(3) 0.1279(15) Uani 1 1 d . . .
F4 F 0.3409(3) 0.0100(4) 0.5507(3) 0.149(2) Uani 1 1 d . . .
F5 F 0.2157(3) 0.0070(3) 0.6012(3) 0.1404(19) Uani 1 1 d . . .
O4SA O 0.0000 0.5000 0.7500 0.075(6) Uani 0.488(24) 4 d PU A 1
B3A B 0.0000 0.5000 0.612(2) 0.143(10) Uani 0.241(8) 2 d SPDU . 1
F7A F -0.0096(18) 0.5660(16) 0.5680(14) 0.160(7) Uani 0.241(8) 1 d PDU . 1
F6A F -0.0825(12) 0.5052(17) 0.6304(17) 0.171(9) Uani 0.241(8) 1 d PDU . 1
B3C B -0.2315(14) 0.6000(15) 0.6114(10) 0.160(5) Uani 0.243(6) 1 d PDU B 1
F6C F -0.1727(18) 0.6411(17) 0.5755(14) 0.176(6) Uani 0.243(6) 1 d PDU B 1
F7C F -0.2919(17) 0.5770(17) 0.5689(12) 0.162(6) Uani 0.243(6) 1 d PDU B 1
F8C F -0.2642(16) 0.6417(15) 0.6631(11) 0.160(6) Uani 0.243(6) 1 d PDU B 1
O3SA O -0.0950(9) 0.5043(8) 0.4446(8) 0.257(6) Uani 1 1 d U C 1
O4SB O 0.0000 0.5000 0.6830(9) 0.120(7) Uani 0.512(26) 2 d PU A 2
F6B F -0.0926(9) 0.6054(10) 0.5785(7) 0.154(4) Uani 0.386(6) 1 d PDU D 2
F9B F -0.1946(8) 0.5313(7) 0.6370(6) 0.193(4) Uani 0.629(4) 1 d PDU D 2
B3B B -0.1776(9) 0.5844(10) 0.5841(7) 0.153(5) Uani 0.386(6) 1 d PDU D 2
F8B F -0.2317(11) 0.6530(9) 0.5878(8) 0.158(4) Uani 0.386(6) 1 d PDU D 2
F7B F -0.1959(8) 0.5328(7) 0.5312(6) 0.140(4) Uani 0.386(6) 1 d PDU D 2
O1S O -0.3767(10) 0.5451(9) 0.6022(8) 0.200(8) Uani 0.69(2) 1 d PU . .
O2S O 0.5000 0.5000 0.5000 0.165(9) Uani 0.73(4) 4 d SPU . .

loop_
_atom_site_aniso_label
_atom_site_aniso_U_11
_atom_site_aniso_U_22
_atom_site_aniso_U_33
_atom_site_aniso_U_23
_atom_site_aniso_U_13
_atom_site_aniso_U_12
C1 0.200(10) 0.077(4) 0.324(18) 0.069(7) 0.146(12) 0.061(6)
C2 0.125(5) 0.044(2) 0.156(6) -0.015(3) 0.080(5) -0.005(3)
C3 0.112(4) 0.061(3) 0.088(4) -0.034(3) 0.038(3) -0.031(3)
C4 0.066(2) 0.0472(19) 0.065(2) -0.0191(18) 0.020(2) -0.0129(18)
C5 0.076(3) 0.071(3) 0.067(3) -0.019(2) 0.007(2) -0.025(2)
C6 0.083(3) 0.051(2) 0.079(3) -0.016(2) 0.042(3) -0.007(2)
C7 0.0455(18) 0.0429(18) 0.062(2) -0.0080(16) 0.0138(16) 0.0002(14)
C8 0.0405(16) 0.0411(16) 0.065(2) 0.0091(15) 0.0080(15) 0.0053(13)
C9 0.0371(15) 0.0365(15) 0.0516(19) 0.0101(14) 0.0010(13) 0.0032(12)
C10 0.0505(19) 0.0414(17) 0.062(2) -0.0018(16) 0.0058(17) -0.0031(15)
C11 0.0474(18) 0.0478(18) 0.0499(19) 0.0074(15) -0.0036(15) 0.0057(14)
C12 0.0397(15) 0.0368(15) 0.0447(18) 0.0087(13) -0.0003(13) 0.0005(12)
N1 0.133(4) 0.046(2) 0.157(5) -0.019(3) 0.093(4) -0.008(2)
N2 0.0549(19) 0.066(2) 0.068(2) -0.0073(18) 0.0065(16) -0.0080(16)
N3 0.0582(18) 0.0507(17) 0.0582(19) -0.0132(15) 0.0222(15) -0.0067(14)
N4 0.0532(16) 0.0387(14) 0.0621(19) -0.0046(13) 0.0145(14) -0.0013(12)
N5 0.0454(16) 0.0487(16) 0.063(2) -0.0054(14) 0.0017(14) -0.0074(13)
N6 0.0539(17) 0.0558(18) 0.0446(17) 0.0034(14) 0.0014(13) 0.0025(14)
N7 0.0438(15) 0.0395(14) 0.072(2) 0.0152(14) 0.0112(14) 0.0005(11)
Ni1 0.0402(2) 0.0409(2) 0.0479(2) -0.00441(18) 0.00995(18) -0.00228(17)
O1 0.108(3) 0.0518(18) 0.132(4) -0.010(2) 0.056(3) -0.0117(18)
O2 0.0486(13) 0.0424(12) 0.0556(15) -0.0046(11) 0.0114(11) -0.0053(10)
O3 0.0397(11) 0.0448(12) 0.0635(16) 0.0210(11) 0.0060(11) 0.0044(10)
B1 0.052(3) 0.052(3) 0.052(5) 0.000 0.000 0.000
B2 0.066(3) 0.087(4) 0.094(4) -0.024(3) -0.019(3) 0.005(3)
F1 0.108(3) 0.131(3) 0.166(4) -0.084(3) 0.066(3) -0.029(2)
F2 0.202(5) 0.145(4) 0.110(3) 0.008(3) -0.072(4) -0.030(4)
F3 0.145(4) 0.113(3) 0.126(3) 0.032(3) 0.021(3) 0.010(3)
F4 0.105(3) 0.204(6) 0.138(4) -0.030(4) 0.002(3) 0.057(3)
F5 0.108(3) 0.107(3) 0.207(6) -0.040(3) 0.003(3) -0.030(2)
O4SA 0.051(5) 0.051(5) 0.122(17) 0.000 0.000 0.000
B3A 0.149(12) 0.141(12) 0.140(12) 0.000 0.000 -0.011(9)
F7A 0.164(10) 0.150(9) 0.166(10) 0.001(8) -0.003(8) -0.027(8)
F6A 0.192(12) 0.153(11) 0.168(12) -0.003(8) -0.001(9) -0.008(8)
B3C 0.170(7) 0.152(7) 0.157(7) 0.008(6) -0.008(6) -0.008(6)
F6C 0.190(9) 0.167(8) 0.172(8) 0.008(7) -0.007(7) -0.009(7)
F7C 0.172(8) 0.155(8) 0.159(8) 0.001(7) -0.009(7) -0.012(7)
F8C 0.160(9) 0.163(9) 0.156(9) -0.009(8) 0.000(8) -0.005(8)
O3SA 0.260(9) 0.236(8) 0.276(10) -0.012(7) -0.067(8) 0.035(7)
O4SB 0.179(14) 0.058(7) 0.122(14) 0.000 0.000 0.022(8)
F6B 0.154(7) 0.153(7) 0.154(7) 0.004(6) -0.015(6) -0.030(6)
F9B 0.240(8) 0.162(6) 0.178(6) 0.013(6) -0.016(6) -0.026(6)
B3B 0.168(7) 0.140(7) 0.150(7) 0.016(6) -0.016(6) -0.014(6)
F8B 0.153(7) 0.154(7) 0.167(7) -0.003(6) -0.002(6) -0.014(6)
F7B 0.181(8) 0.111(6) 0.127(7) 0.037(5) -0.068(6) -0.035(6)
O1S 0.230(11) 0.189(10) 0.180(10) -0.035(7) -0.009(7) 0.031(7)
O2S 0.162(10) 0.162(10) 0.170(13) 0.000 0.000 0.000

loop_
_atom_type_symbol
_atom_type_description
_atom_type_scat_dispersion_real
_atom_type_scat_dispersion_imag
_atom_type_scat_source
C C 0.0033 0.0016 'International Tables Vol C Tables 4.2.6.8 and 6.1.1.4'
H H 0.0000 0.0000 'International Tables Vol C Tables 4.2.6.8 and 6.1.1.4'
B B 0.0013 0.0007 'International Tables Vol C Tables 4.2.6.8 and 6.1.1.4'
N N 0.0061 0.0033 'International Tables Vol C Tables 4.2.6.8 and 6.1.1.4'
O O 0.0106 0.0060 'International Tables Vol C Tables 4.2.6.8 and 6.1.1.4'
F F 0.0171 0.0103 'International Tables Vol C Tables 4.2.6.8 and 6.1.1.4'
Ni Ni 0.3393 1.1124 'International Tables Vol C Tables 4.2.6.8 and 6.1.1.4'

loop_
_geom_angle_atom_site_label_1
_geom_angle_atom_site_label_2
_geom_angle_atom_site_label_3
_geom_angle
_geom_angle_site_symmetry_1
_geom_angle_site_symmetry_3
C2 C1 H1A 109.5 . .
C2 C1 H1B 109.5 . .
H1A C1 H1B 109.5 . .
C2 C1 H1C 109.5 . .
H1A C1 H1C 109.5 . .
H1B C1 H1C 109.5 . .
O1 C2 N1 121.1(7) . .
O1 C2 C1 121.4(7) . .
N1 C2 C1 117.5(6) . .
N1 C3 C4 116.4(5) . .
N1 C3 H3A 108.2 . .
C4 C3 H3A 108.2 . .
N1 C3 H3B 108.2 . .
C4 C3 H3B 108.2 . .
H3A C3 H3B 107.3 . .
C5 C4 C7 108.2(3) . .
C5 C4 C6 111.7(4) . .
C7 C4 C6 107.7(4) . .
C5 C4 C3 108.2(4) . .
C7 C4 C3 113.2(4) . .
C6 C4 C3 107.8(4) . .
N2 C5 C4 114.7(4) . .
N2 C5 H5A 108.6 . .
C4 C5 H5A 108.6 . .
N2 C5 H5B 108.6 . .
C4 C5 H5B 108.6 . .
H5A C5 H5B 107.6 . .
N3 C6 C4 113.5(4) . .
N3 C6 H6A 108.9 . .
C4 C6 H6A 108.9 . .
N3 C6 H6B 108.9 . .
C4 C6 H6B 108.9 . .
H6A C6 H6B 107.7 . .
O2 C7 N4 121.8(4) . .
O2 C7 C4 119.8(3) . .
N4 C7 C4 118.3(3) . .
N4 C8 C9 113.9(3) . .
N4 C8 H8A 108.8 . .
C9 C8 H8A 108.8 . .
N4 C8 H8B 108.8 . .
C9 C8 H8B 108.8 . .
H8A C8 H8B 107.7 . .
C12 C9 C10 109.7(3) . .
C12 C9 C11 109.3(3) . .
C10 C9 C11 111.5(3) . .
C12 C9 C8 113.1(3) . .
C10 C9 C8 108.7(3) . .
C11 C9 C8 104.4(3) . .
N5 C10 C9 114.6(3) . .
N5 C10 H10A 108.6 . .
C9 C10 H10A 108.6 . .
N5 C10 H10B 108.6 . .
C9 C10 H10B 108.6 . .
H10A C10 H10B 107.6 . .
N6 C11 C9 114.1(3) . .
N6 C11 H11A 108.7 . .
C9 C11 H11A 108.7 . .
N6 C11 H11B 108.7 . .
C9 C11 H11B 108.7 . .
H11A C11 H11B 107.6 . .
O3 C12 N7 119.8(3) . .
O3 C12 C9 119.0(3) . .
N7 C12 C9 121.3(3) . .
C2 N1 C3 124.6(5) . .
C2 N1 H1 117.7 . .
C3 N1 H1 117.7 . .
C5 N2 Ni1 115.4(3) . .
C5 N2 H2A 108.4 . .
Ni1 N2 H2A 108.4 . .
C5 N2 H2B 108.4 . .
Ni1 N2 H2B 108.4 . .
H2A N2 H2B 107.5 . .
C6 N3 Ni1 113.0(2) . .
C6 N3 H3C 109.0 . .
Ni1 N3 H3C 109.0 . .
C6 N3 H3D 109.0 . .
Ni1 N3 H3D 109.0 . .
H3C N3 H3D 107.8 . .
C7 N4 C8 123.1(3) . .
C7 N4 H4 118.4 . .
C8 N4 H4 118.4 . .
C10 N5 Ni1 115.7(2) . 7_566
C10 N5 H5C 108.4 . .
Ni1 N5 H5C 108.4 7_566 .
C10 N5 H5D 108.4 . .
Ni1 N5 H5D 108.4 7_566 .
H5C N5 H5D 107.4 . .
C11 N6 Ni1 116.7(2) . 7_566
C11 N6 H6C 108.1 . .
Ni1 N6 H6C 108.1 7_566 .
C11 N6 H6D 108.1 . .
Ni1 N6 H6D 108.1 7_566 .
H6C N6 H6D 107.3 . .
C12 N7 H7A 120.0 . .
C12 N7 H7B 120.0 . .
H7A N7 H7B 120.0 . .
O3 Ni1 N5 89.31(12) 8_646 8_646
O3 Ni1 N3 174.63(12) 8_646 .
N5 Ni1 N3 95.04(14) 8_646 .
O3 Ni1 O2 86.45(10) 8_646 .
N5 Ni1 O2 94.48(12) 8_646 .
N3 Ni1 O2 90.06(12) . .
O3 Ni1 N6 84.58(12) 8_646 8_646
N5 Ni1 N6 86.85(14) 8_646 8_646
N3 Ni1 N6 98.78(14) . 8_646
O2 Ni1 N6 170.92(12) . 8_646
O3 Ni1 N2 90.44(13) 8_646 .
N5 Ni1 N2 178.22(16) 8_646 .
N3 Ni1 N2 85.12(15) . .
O2 Ni1 N2 83.75(13) . .
N6 Ni1 N2 94.88(15) 8_646 .
C7 O2 Ni1 119.5(3) . .
C12 O3 Ni1 121.7(2) . 7_566
F1 B1 F1 117.6(5) 4_646 3_666
F1 B1 F1 105.6(3) 4_646 2_755
F1 B1 F1 105.6(3) 3_666 2_755
F1 B1 F1 105.6(3) 4_646 .
F1 B1 F1 105.6(3) 3_666 .
F1 B1 F1 117.6(5) 2_755 .
F2 B2 F5 108.1(7) . .
F2 B2 F3 112.8(6) . .
F5 B2 F3 109.2(5) . .
F2 B2 F4 112.2(6) . .
F5 B2 F4 108.8(6) . .
F3 B2 F4 105.7(6) . .
F6A B3A F6A 149(5) . 2_565
F6A B3A F7A 91.1(19) . .
F6A B3A F7A 109(2) 2_565 .
F6A B3A F7A 109(2) . 2_565
F6A B3A F7A 91.1(19) 2_565 2_565
F7A B3A F7A 101(4) . 2_565
F8C B3C F7C 110.3(14) . .
F8C B3C F6C 116(3) . .
F7C B3C F6C 107.2(14) . .
B3C F7C O1S 115.8(18) . .
F7B B3B F9B 100.4(13) . .
F7B B3B F8B 112.4(11) . .
F9B B3B F8B 108.5(11) . .
F7B B3B F6B 106.7(10) . .
F9B B3B F6B 113.4(11) . .
F8B B3B F6B 114.5(16) . .

loop_
_geom_bond_atom_site_label_1
_geom_bond_atom_site_label_2
_geom_bond_distance
_geom_bond_site_symmetry_2
C1 C2 1.518(12) .
C1 H1A 0.9600 .
C1 H1B 0.9600 .
C1 H1C 0.9600 .
C2 O1 1.220(7) .
C2 N1 1.357(9) .
C3 N1 1.405(9) .
C3 C4 1.562(6) .
C3 H3A 0.9700 .
C3 H3B 0.9700 .
C4 C5 1.516(8) .
C4 C7 1.532(6) .
C4 C6 1.553(6) .
C5 N2 1.478(6) .
C5 H5A 0.9700 .
C5 H5B 0.9700 .
C6 N3 1.488(5) .
C6 H6A 0.9700 .
C6 H6B 0.9700 .
C7 O2 1.234(5) .
C7 N4 1.329(5) .
C8 N4 1.457(5) .
C8 C9 1.555(5) .
C8 H8A 0.9700 .
C8 H8B 0.9700 .
C9 C12 1.519(4) .
C9 C10 1.535(5) .
C9 C11 1.547(6) .
C10 N5 1.469(5) .
C10 H10A 0.9700 .
C10 H10B 0.9700 .
C11 N6 1.467(5) .
C11 H11A 0.9700 .
C11 H11B 0.9700 .
C12 O3 1.253(4) .
C12 N7 1.308(4) .
N1 H1 0.8600 .
N2 Ni1 2.122(4) .
N2 H2A 0.9000 .
N2 H2B 0.9000 .
N3 Ni1 2.086(3) .
N3 H3C 0.9000 .
N3 H3D 0.9000 .
N4 H4 0.8600 .
N5 Ni1 2.082(3) 7_566
N5 H5C 0.9000 .
N5 H5D 0.9000 .
N6 Ni1 2.104(3) 7_566
N6 H6C 0.9000 .
N6 H6D 0.9000 .
N7 H7A 0.8600 .
N7 H7B 0.8600 .
Ni1 O3 2.049(2) 8_646
Ni1 N5 2.082(3) 8_646
Ni1 O2 2.098(3) .
Ni1 N6 2.104(3) 8_646
O3 Ni1 2.049(2) 7_566
B1 F1 1.336(3) 4_646
B1 F1 1.336(3) 3_666
B1 F1 1.336(3) 2_755
B1 F1 1.336(3) .
B2 F2 1.324(8) .
B2 F5 1.340(8) .
B2 F3 1.374(9) .
B2 F4 1.391(8) .
B3A F6A 1.358(12) .
B3A F6A 1.358(12) 2_565
B3A F7A 1.367(13) .
B3A F7A 1.367(13) 2_565
B3C F8C 1.323(15) .
B3C F7C 1.325(15) .
B3C F6C 1.341(15) .
F7C O1S 1.58(3) .
F6B B3B 1.389(12) .
F9B B3B 1.369(12) .
B3B F7B 1.360(12) .
B3B F8B 1.385(12) .
